data_7012772
loop_
_publ_author_name
'Bezombes, Jean-Philippe'
'Gehrhus, Barbara'
'Hitchcock, Peter B.'
'Lappert, Michael F.'
'Merle, Philippe G.'

_publ_section_title
;
 A comparative study of the behaviour of N-trimethylsilyl and
 N-neopentyl-anilines and 1,2-diaminobenzenes towards trimethylalane;
 X-ray structures of nine Al--N compounds
;
_journal_issue 9
_journal_name_full 'Dalton Transactions'
_journal_page_first 1821
_journal_paper_doi 10.1039/b300957m
_journal_year 2003
_chemical_compound_source 'synthesis as described'
_chemical_formula_moiety 'C22 H46 Al2 N2'
_chemical_formula_structural 'C22 H46 AL2 N2'
_chemical_formula_sum 'C22 H46 Al2 N2'
_chemical_formula_weight 392.57
_chemical_name_common '[C6H4{NH(CH2tBu)(AlMe3)}2]'
_space_group_IT_number 2
_symmetry_cell_setting triclinic
_symmetry_Int_Tables_number 2
_symmetry_space_group_name_Hall '-P 1'
_symmetry_space_group_name_H-M 'P -1'
_atom_sites_solution_hydrogens geom
_atom_sites_solution_primary direct
_atom_sites_solution_secondary difmap
_audit_conform_dict_location ftp://ftp.iucr.org/cifdics/cif_core_2.1beta5.dic
_audit_conform_dict_name cif_core.dic
_audit_conform_dict_version 2.1beta5
_audit_creation_date 2000-03-31T15:06:57-00:00
_audit_creation_method 'WinGX routine CIF_UPDATE'
_cell_angle_alpha 98.740(2)
_cell_angle_beta 99.440(2)
_cell_angle_gamma 97.884(2)
_cell_formula_units_Z 2
_cell_length_a 9.8445(2)
_cell_length_b 10.7407(4)
_cell_length_c 13.0190(4)
_cell_measurement_reflns_used 8407
_cell_measurement_temperature 173(2)
_cell_measurement_theta_max 27.878
_cell_measurement_theta_min 3.705
_cell_measurement_wavelength 0.71073
_cell_volume 1323.50(7)
_computing_cell_refinement 'HKL Scalepack (Otwinowski & Minor 1997)'
_computing_data_reduction 'HKL Denzo and Scalepack (Otwinowski & Minor 1997)'
_computing_molecular_graphics 'Ortep-3 for Windows (Farrugia, 1997)'
_computing_publication_material 'WinGX publication routines (Farrugia, 1999)'
_computing_structure_refinement 'SHELXL-97 (Sheldrick, 1997)'
_computing_structure_solution 'SHELXS-97 (Sheldrick, 1997)'
_diffrn_ambient_temperature 173(2)
_diffrn_measured_fraction_theta_full 0.989
_diffrn_measured_fraction_theta_max 0.989
_diffrn_measurement_device KappaCCD
_diffrn_measurement_method CCD
_diffrn_radiation_monochromator graphite
_diffrn_radiation_probe x-ray
_diffrn_radiation_type MoK\a
_diffrn_radiation_wavelength 0.71073
_diffrn_reflns_av_R_equivalents 0.0324
_diffrn_reflns_av_sigmaI/netI 0.0434
_diffrn_reflns_limit_h_max 11
_diffrn_reflns_limit_h_min -12
_diffrn_reflns_limit_k_max 12
_diffrn_reflns_limit_k_min -14
_diffrn_reflns_limit_l_max 14
_diffrn_reflns_limit_l_min -17
_diffrn_reflns_number 13539
_diffrn_reflns_theta_full 27.85
_diffrn_reflns_theta_max 27.85
_diffrn_reflns_theta_min 3.91
_exptl_absorpt_coefficient_mu 0.118
_exptl_absorpt_correction_T_max 0.9768
_exptl_absorpt_correction_T_min 0.9712
_exptl_crystal_colour colourless
_exptl_crystal_density_diffrn 0.985
_exptl_crystal_density_method 'not measured'
_exptl_crystal_description prism
_exptl_crystal_F_000 436
_exptl_crystal_size_max 0.25
_exptl_crystal_size_mid 0.25
_exptl_crystal_size_min 0.2
_refine_diff_density_max 0.299
_refine_diff_density_min -0.324
_refine_diff_density_rms 0.044
_refine_ls_extinction_method none
_refine_ls_goodness_of_fit_ref 1.034
_refine_ls_hydrogen_treatment riding
_refine_ls_matrix_type full
_refine_ls_number_parameters 235
_refine_ls_number_reflns 6225
_refine_ls_number_restraints 0
_refine_ls_restrained_S_all 1.034
_refine_ls_R_factor_all 0.0599
_refine_ls_R_factor_gt 0.0476
_refine_ls_shift/su_max 0.001
_refine_ls_shift/su_mean 0
_refine_ls_structure_factor_coef Fsqd
_refine_ls_weighting_details 'calc w=1/[\s^2^(Fo^2^)+(0.0543P)^2^+0.6088P] where P=(Fo^2^+2Fc^2^)/3'
_refine_ls_weighting_scheme calc
_refine_ls_wR_factor_gt 0.1222
_refine_ls_wR_factor_ref 0.1308
_reflns_number_gt 5143
_reflns_number_total 6225
_reflns_threshold_expression >2sigma(I)
_cod_data_source_file b300957m.txt
_cod_data_source_block lappert-10
_cod_original_sg_symbol_H-M P-1
_cod_database_code 7012772

loop_
_symmetry_equiv_pos_as_xyz
'x, y, z'
'-x, -y, -z'

loop_
_atom_site_label
_atom_site_type_symbol
_atom_site_fract_x
_atom_site_fract_y
_atom_site_fract_z
_atom_site_U_iso_or_equiv
_atom_site_adp_type
_atom_site_occupancy
_atom_site_symmetry_multiplicity
_atom_site_calc_flag
_atom_site_refinement_flags
_atom_site_disorder_assembly
_atom_site_disorder_group
Al1 Al 0.19159(5) 0.23568(4) 0.85936(4) 0.02793(13) Uani 1 1 d . . .
Al2 Al 0.39570(5) -0.33717(4) 0.67484(4) 0.02757(13) Uani 1 1 d . . .
N1 N 0.35274(12) 0.18878(11) 0.78267(9) 0.0236(3) Uani 1 1 d . . .
H1 H 0.3782 0.2576 0.7504 0.028 Uiso 1 1 calc R . .
N2 N 0.20407(13) -0.27385(11) 0.65936(9) 0.0245(3) Uani 1 1 d . . .
H2 H 0.149 -0.3245 0.5985 0.029 Uiso 1 1 calc R . .
C1 C 0.30140(14) 0.08005(13) 0.69741(11) 0.0230(3) Uani 1 1 d . . .
C2 C 0.27696(14) -0.04234(14) 0.71977(11) 0.0236(3) Uani 1 1 d . . .
H2' H 0.2993 -0.0564 0.7904 0.028 Uiso 1 1 calc R . .
C3 C 0.21963(15) -0.14406(13) 0.63816(11) 0.0238(3) Uani 1 1 d . . .
C4 C 0.18583(18) -0.12446(15) 0.53463(12) 0.0317(3) Uani 1 1 d . . .
H4 H 0.1458 -0.1943 0.479 0.038 Uiso 1 1 calc R . .
C5 C 0.2113(2) -0.00158(16) 0.51351(12) 0.0358(4) Uani 1 1 d . . .
H5 H 0.189 0.0124 0.4428 0.043 Uiso 1 1 calc R . .
C6 C 0.26892(17) 0.10107(15) 0.59400(12) 0.0306(3) Uani 1 1 d . . .
H6 H 0.2861 0.1849 0.5788 0.037 Uiso 1 1 calc R . .
C7 C 0.47963(15) 0.18062(15) 0.86144(12) 0.0272(3) Uani 1 1 d . . .
H7A H 0.4657 0.0959 0.883 0.033 Uiso 1 1 calc R . .
H7B H 0.4852 0.2458 0.9252 0.033 Uiso 1 1 calc R . .
C8 C 0.62080(16) 0.19892(15) 0.82521(13) 0.0298(3) Uani 1 1 d . . .
C9 C 0.64426(19) 0.32405(19) 0.78471(17) 0.0455(4) Uani 1 1 d . . .
H9A H 0.6362 0.3946 0.8395 0.068 Uiso 1 1 calc R . .
H9B H 0.574 0.3209 0.7212 0.068 Uiso 1 1 calc R . .
H9C H 0.7377 0.3374 0.7673 0.068 Uiso 1 1 calc R . .
C10 C 0.73191(19) 0.2051(2) 0.92426(16) 0.0473(5) Uani 1 1 d . . .
H10A H 0.7176 0.1247 0.951 0.071 Uiso 1 1 calc R . .
H10B H 0.7241 0.276 0.9788 0.071 Uiso 1 1 calc R . .
H10C H 0.825 0.2185 0.9062 0.071 Uiso 1 1 calc R . .
C11 C 0.6336(2) 0.0880(2) 0.74080(18) 0.0536(6) Uani 1 1 d . . .
H11A H 0.6182 0.0078 0.7676 0.08 Uiso 1 1 calc R . .
H11B H 0.7273 0.1009 0.7236 0.08 Uiso 1 1 calc R . .
H11C H 0.5637 0.0842 0.677 0.08 Uiso 1 1 calc R . .
C12 C 0.1641(2) 0.10170(18) 0.94556(15) 0.0430(4) Uani 1 1 d . . .
H12A H 0.2449 0.113 1.0032 0.064 Uiso 1 1 calc R . .
H12B H 0.1543 0.0175 0.9011 0.064 Uiso 1 1 calc R . .
H12C H 0.0795 0.1079 0.9752 0.064 Uiso 1 1 calc R . .
C13 C 0.04011(18) 0.2306(2) 0.73812(15) 0.0428(4) Uani 1 1 d . . .
H13A H 0.0643 0.3009 0.7009 0.064 Uiso 1 1 calc R . .
H13B H -0.0469 0.2395 0.7637 0.064 Uiso 1 1 calc R . .
H13C H 0.0278 0.149 0.6896 0.064 Uiso 1 1 calc R . .
C14 C 0.2710(2) 0.40910(16) 0.93898(14) 0.0402(4) Uani 1 1 d . . .
H14A H 0.2805 0.4683 0.8893 0.06 Uiso 1 1 calc R . .
H14B H 0.363 0.408 0.9809 0.06 Uiso 1 1 calc R . .
H14C H 0.2089 0.437 0.9863 0.06 Uiso 1 1 calc R . .
C15 C 0.13159(16) -0.30030(15) 0.74812(12) 0.0278(3) Uani 1 1 d . . .
H15A H 0.1626 -0.2267 0.8071 0.033 Uiso 1 1 calc R . .
H15B H 0.1631 -0.3758 0.7736 0.033 Uiso 1 1 calc R . .
C16 C -0.02886(17) -0.32483(16) 0.72315(15) 0.0358(4) Uani 1 1 d . . .
C17 C -0.0870(2) -0.2066(2) 0.6965(2) 0.0685(7) Uani 1 1 d . . .
H17A H -0.051 -0.1346 0.755 0.103 Uiso 1 1 calc R . .
H17B H -0.1892 -0.2237 0.6856 0.103 Uiso 1 1 calc R . .
H17C H -0.0582 -0.1854 0.6318 0.103 Uiso 1 1 calc R . .
C18 C -0.0751(2) -0.3582(2) 0.82371(18) 0.0539(5) Uani 1 1 d . . .
H18A H -0.0414 -0.2856 0.882 0.081 Uiso 1 1 calc R . .
H18B H -0.0362 -0.433 0.8419 0.081 Uiso 1 1 calc R . .
H18C H -0.1773 -0.3774 0.8116 0.081 Uiso 1 1 calc R . .
C19 C -0.0826(2) -0.4386(2) 0.63368(18) 0.0593(6) Uani 1 1 d . . .
H19A H -0.0443 -0.5134 0.6526 0.089 Uiso 1 1 calc R . .
H19B H -0.0532 -0.4188 0.5688 0.089 Uiso 1 1 calc R . .
H19C H -0.1848 -0.4569 0.6221 0.089 Uiso 1 1 calc R . .
C20 C 0.3309(2) -0.52388(16) 0.65047(15) 0.0404(4) Uani 1 1 d . . .
H20A H 0.2917 -0.5465 0.711 0.061 Uiso 1 1 calc R . .
H20B H 0.4099 -0.5686 0.6423 0.061 Uiso 1 1 calc R . .
H20C H 0.2591 -0.549 0.5861 0.061 Uiso 1 1 calc R . .
C21 C 0.4890(2) -0.26346(19) 0.82119(14) 0.0427(4) Uani 1 1 d . . .
H21A H 0.4379 -0.3015 0.8704 0.064 Uiso 1 1 calc R . .
H21B H 0.4909 -0.1709 0.8334 0.064 Uiso 1 1 calc R . .
H21C H 0.5848 -0.2813 0.8327 0.064 Uiso 1 1 calc R . .
C22 C 0.4775(2) -0.2771(2) 0.55973(16) 0.0462(5) Uani 1 1 d . . .
H22A H 0.4211 -0.3211 0.4915 0.069 Uiso 1 1 calc R . .
H22B H 0.573 -0.2954 0.5648 0.069 Uiso 1 1 calc R . .
H22C H 0.4793 -0.1849 0.5655 0.069 Uiso 1 1 calc R . .

loop_
_atom_site_aniso_label
_atom_site_aniso_U_11
_atom_site_aniso_U_22
_atom_site_aniso_U_33
_atom_site_aniso_U_23
_atom_site_aniso_U_13
_atom_site_aniso_U_12
Al1 0.0286(2) 0.0265(2) 0.0293(2) 0.00216(18) 0.00910(18) 0.00543(18)
Al2 0.0307(2) 0.0269(2) 0.0280(2) 0.00669(18) 0.00856(18) 0.00903(18)
N1 0.0266(6) 0.0198(6) 0.0245(6) 0.0041(5) 0.0051(5) 0.0035(5)
N2 0.0294(6) 0.0197(6) 0.0240(6) 0.0033(5) 0.0046(5) 0.0042(5)
C1 0.0249(7) 0.0219(7) 0.0231(7) 0.0025(5) 0.0065(5) 0.0059(5)
C2 0.0257(7) 0.0246(7) 0.0217(7) 0.0055(5) 0.0052(5) 0.0065(5)
C3 0.0265(7) 0.0205(7) 0.0256(7) 0.0048(5) 0.0052(5) 0.0068(5)
C4 0.0444(9) 0.0249(8) 0.0235(7) 0.0011(6) 0.0011(6) 0.0082(6)
C5 0.0561(11) 0.0306(8) 0.0218(7) 0.0079(6) 0.0038(7) 0.0119(7)
C6 0.0436(9) 0.0237(7) 0.0277(8) 0.0080(6) 0.0093(6) 0.0094(6)
C7 0.0271(7) 0.0282(8) 0.0256(7) 0.0040(6) 0.0033(6) 0.0048(6)
C8 0.0266(7) 0.0282(8) 0.0334(8) 0.0024(6) 0.0051(6) 0.0042(6)
C9 0.0338(9) 0.0457(11) 0.0591(12) 0.0200(9) 0.0098(8) 0.0009(8)
C10 0.0302(9) 0.0622(13) 0.0487(11) 0.0142(9) -0.0011(8) 0.0101(8)
C11 0.0354(10) 0.0513(12) 0.0678(14) -0.0171(10) 0.0198(9) 0.0035(8)
C12 0.0548(11) 0.0364(10) 0.0420(10) 0.0086(8) 0.0225(8) 0.0044(8)
C13 0.0283(8) 0.0523(11) 0.0468(10) 0.0062(8) 0.0057(7) 0.0086(7)
C14 0.0531(11) 0.0291(9) 0.0382(9) 0.0000(7) 0.0119(8) 0.0091(7)
C15 0.0310(8) 0.0253(7) 0.0287(7) 0.0062(6) 0.0085(6) 0.0044(6)
C16 0.0298(8) 0.0321(9) 0.0474(10) 0.0083(7) 0.0114(7) 0.0054(6)
C17 0.0368(11) 0.0625(15) 0.121(2) 0.0416(15) 0.0217(12) 0.0228(10)
C18 0.0461(11) 0.0582(13) 0.0616(13) 0.0103(10) 0.0286(10) 0.0019(9)
C19 0.0421(11) 0.0660(15) 0.0569(13) -0.0049(11) 0.0049(9) -0.0125(10)
C20 0.0535(11) 0.0273(8) 0.0449(10) 0.0083(7) 0.0131(8) 0.0157(7)
C21 0.0393(10) 0.0470(11) 0.0384(9) 0.0067(8) -0.0023(7) 0.0076(8)
C22 0.0492(11) 0.0534(12) 0.0457(10) 0.0153(9) 0.0252(9) 0.0156(9)

loop_
_atom_type_symbol
_atom_type_description
_atom_type_scat_dispersion_real
_atom_type_scat_dispersion_imag
_atom_type_scat_source
C C 0.0033 0.0016 'International Tables Vol C Tables 4.2.6.8 and 6.1.1.4'
H H 0 0 'International Tables Vol C Tables 4.2.6.8 and 6.1.1.4'
Al Al 0.0645 0.0514 'International Tables Vol C Tables 4.2.6.8 and 6.1.1.4'
N N 0.0061 0.0033 'International Tables Vol C Tables 4.2.6.8 and 6.1.1.4'

loop_
_geom_angle_atom_site_label_1
_geom_angle_atom_site_label_2
_geom_angle_atom_site_label_3
_geom_angle
_geom_angle_site_symmetry_1
_geom_angle_site_symmetry_3
_geom_angle_publ_flag
C12 Al1 C13 116.19(9) . . ?
C12 Al1 C14 115.78(8) . . ?
C13 Al1 C14 114.30(9) . . ?
C12 Al1 N1 104.05(7) . . ?
C13 Al1 N1 101.43(7) . . ?
C14 Al1 N1 102.10(7) . . ?
C22 Al2 C21 117.87(9) . . ?
C22 Al2 C20 114.20(9) . . ?
C21 Al2 C20 114.11(8) . . ?
C22 Al2 N2 103.44(7) . . ?
C21 Al2 N2 104.32(7) . . ?
C20 Al2 N2 99.84(7) . . ?
C1 N1 C7 117.07(11) . . ?
C1 N1 Al1 110.42(9) . . ?
C7 N1 Al1 110.75(9) . . ?
C3 N2 C15 117.34(11) . . ?
C3 N2 Al2 110.34(9) . . ?
C15 N2 Al2 111.05(9) . . ?
C2 C1 C6 120.47(13) . . ?
C2 C1 N1 120.22(12) . . ?
C6 C1 N1 119.19(13) . . ?
C3 C2 C1 119.47(13) . . ?
C2 C3 C4 120.71(13) . . ?
C2 C3 N2 119.90(12) . . ?
C4 C3 N2 119.24(13) . . ?
C5 C4 C3 119.12(14) . . ?
C6 C5 C4 120.94(14) . . ?
C5 C6 C1 119.28(14) . . ?
N1 C7 C8 116.90(12) . . ?
C9 C8 C11 110.07(16) . . ?
C9 C8 C10 108.88(14) . . ?
C11 C8 C10 109.08(16) . . ?
C9 C8 C7 110.61(13) . . ?
C11 C8 C7 112.32(13) . . ?
C10 C8 C7 105.74(13) . . ?
N2 C15 C16 116.67(13) . . ?
C19 C16 C17 110.9(2) . . ?
C19 C16 C18 108.57(16) . . ?
C17 C16 C18 109.31(18) . . ?
C19 C16 C15 110.39(15) . . ?
C17 C16 C15 111.64(15) . . ?
C18 C16 C15 105.86(15) . . ?

loop_
_geom_bond_atom_site_label_1
_geom_bond_atom_site_label_2
_geom_bond_distance
_geom_bond_site_symmetry_2
_geom_bond_publ_flag
Al1 C12 1.9714(19) . ?
Al1 C13 1.9744(19) . ?
Al1 C14 1.9756(18) . ?
Al1 N1 2.0864(13) . ?
Al2 C22 1.9641(19) . ?
Al2 C21 1.9670(18) . ?
Al2 C20 1.9794(18) . ?
Al2 N2 2.0811(13) . ?
N1 C1 1.4532(17) . ?
N1 C7 1.5022(18) . ?
N2 C3 1.4544(18) . ?
N2 C15 1.4967(19) . ?
C1 C2 1.387(2) . ?
C1 C6 1.392(2) . ?
C2 C3 1.386(2) . ?
C3 C4 1.389(2) . ?
C4 C5 1.387(2) . ?
C5 C6 1.385(2) . ?
C7 C8 1.537(2) . ?
C8 C9 1.519(2) . ?
C8 C11 1.527(2) . ?
C8 C10 1.535(2) . ?
C15 C16 1.537(2) . ?
C16 C19 1.522(3) . ?
C16 C17 1.526(3) . ?
C16 C18 1.531(3) . ?
